data_4514414
loop_
_publ_author_name
'Pattanaik, Sandip'
'Gunanathan, Chidambaram'

_publ_section_title
;
 Cobalt-Catalyzed Selective Synthesis of Disiloxanes and Hydrodisiloxanes
;
_journal_issue 6
_journal_name_full 'ACS Catalysis'
_journal_page_first 5552
_journal_paper_doi 10.1021/acscatal.9b00305
_journal_volume 9
_journal_year 2019
_chemical_formula_moiety 'C15 H27 Br2 Co N3'
_chemical_formula_sum 'C15 H27 Br2 Co N3'
_chemical_formula_weight 468.14
_space_group_crystal_system monoclinic
_space_group_IT_number 14
_space_group_name_Hall '-P 2ybc'
_space_group_name_H-M_alt 'P 1 21/c 1'
_symmetry_space_group_name_Hall '-P 2ybc'
_symmetry_space_group_name_H-M 'P 1 21/c 1'
_atom_sites_solution_hydrogens geom
_atom_sites_solution_primary direct
_audit_creation_date 2017-01-16
_audit_creation_method
;
Olex2 1.2-alpha
(compiled 2016.02.24 svn.r3266 for OlexSys, GUI svn.r5155)
;
_cell_angle_alpha 90
_cell_angle_beta 104.557(3)
_cell_angle_gamma 90
_cell_formula_units_Z 4
_cell_length_a 10.8842(4)
_cell_length_b 11.4192(4)
_cell_length_c 15.8101(6)
_cell_measurement_reflns_used 3976
_cell_measurement_temperature 298(2)
_cell_measurement_theta_max 23.56
_cell_measurement_theta_min 2.66
_cell_volume 1901.94(12)
_computing_molecular_graphics 'Olex2 (Dolomanov et al., 2009)'
_computing_publication_material 'Olex2 (Dolomanov et al., 2009)'
_computing_structure_refinement 'ShelXL (Sheldrick, 2015)'
_computing_structure_solution 'ShelXT (Sheldrick, 2015)'
_diffrn_ambient_temperature 298(2)
_diffrn_detector 'Bruker APEX2 area detector'
_diffrn_detector_type 'CCD area detector'
_diffrn_measured_fraction_theta_full 0.999
_diffrn_measured_fraction_theta_max 0.995
_diffrn_measurement_device 'three-circle diffractometer'
_diffrn_radiation_monochromator 'mirror optics'
_diffrn_radiation_probe x-ray
_diffrn_radiation_type MoK\a
_diffrn_radiation_wavelength 0.71073
_diffrn_reflns_av_R_equivalents 0.0597
_diffrn_reflns_av_unetI/netI 0.0617
_diffrn_reflns_Laue_measured_fraction_full 0.999
_diffrn_reflns_Laue_measured_fraction_max 0.995
_diffrn_reflns_limit_h_max 15
_diffrn_reflns_limit_h_min -14
_diffrn_reflns_limit_k_max 16
_diffrn_reflns_limit_k_min -15
_diffrn_reflns_limit_l_max 22
_diffrn_reflns_limit_l_min -22
_diffrn_reflns_number 22165
_diffrn_reflns_point_group_measured_fraction_full 0.999
_diffrn_reflns_point_group_measured_fraction_max 0.995
_diffrn_reflns_theta_full 25.242
_diffrn_reflns_theta_max 30.044
_diffrn_reflns_theta_min 2.662
_diffrn_source_type 'Incoatec I\ms'
_diffrn_standards_number 0
_exptl_absorpt_coefficient_mu 5.102
_exptl_absorpt_correction_T_max 0.7460
_exptl_absorpt_correction_T_min 0.4280
_exptl_absorpt_correction_type multi-scan
_exptl_absorpt_process_details
;
SADABS-2014/5 (Bruker,2014/5) was used for absorption correction.
wR2(int) was 0.1125 before and 0.0503 after correction.
The Ratio of minimum to maximum transmission is 0.5737.
The \l/2 correction factor is 0.00150.
;
_exptl_crystal_colour blue
_exptl_crystal_colour_primary blue
_exptl_crystal_density_diffrn 1.635
_exptl_crystal_description block
_exptl_crystal_F_000 940
_exptl_crystal_size_max 0.2
_exptl_crystal_size_mid 0.14
_exptl_crystal_size_min 0.12
_refine_diff_density_max 1.612
_refine_diff_density_min -0.868
_refine_diff_density_rms 0.110
_refine_ls_extinction_method none
_refine_ls_goodness_of_fit_ref 1.028
_refine_ls_hydrogen_treatment constr
_refine_ls_matrix_type full
_refine_ls_number_parameters 184
_refine_ls_number_reflns 5539
_refine_ls_number_restraints 0
_refine_ls_restrained_S_all 1.028
_refine_ls_R_factor_all 0.1085
_refine_ls_R_factor_gt 0.0554
_refine_ls_shift/su_max 0.000
_refine_ls_shift/su_mean 0.000
_refine_ls_structure_factor_coef Fsqd
_refine_ls_weighting_details 'w=1/[\s^2^(Fo^2^)+(0.0864P)^2^+1.3074P] where P=(Fo^2^+2Fc^2^)/3'
_refine_ls_weighting_scheme calc
_refine_ls_wR_factor_gt 0.1499
_refine_ls_wR_factor_ref 0.1761
_reflns_Friedel_coverage 0.000
_reflns_number_gt 3190
_reflns_number_total 5539
_reflns_threshold_expression 'I > 2\s(I)'
_cod_data_source_file cs9b00305_si_002.cif
_cod_data_source_block cg_msk_110_0m
_cod_depositor_comments 'Adding full bibliography for 4514414.cif.'
_cod_database_code 4514414
_shelx_space_group_comment
;
The symmetry employed for this shelxl refinement is uniquely defined
by the following loop, which should always be used as a source of
symmetry information in preference to the above space-group names.
They are only intended as comments.
;
_olex2_refinement_description
;
1. Fixed Uiso
 At 1.2 times of:
  All C(H) groups, All C(H,H) groups, All N(H) groups
 At 1.5 times of:
  All C(H,H,H) groups
2. Uiso/Uaniso restraints and constraints
Uanis(C10) = Uanis(C9) = Uanis(C11)
3.a Ternary CH refined with riding coordinates:
 N3(H3), N2(H2)
3.b Secondary CH2 refined with riding coordinates:
 C1(H1A,H1B), C7(H7A,H7B)
3.c Aromatic/amide H refined with riding coordinates:
 C5(H5), C3(H3A), C4(H4)
3.d Idealised Me refined as rotating group:
 C13(H13A,H13B,H13C), C14(H14A,H14B,H14C), C15(H15A,H15B,H15C), C11(H11A,H11B,
 H11C), C10(H10A,H10B,H10C), C9(H9A,H9B,H9C)
;
_shelx_shelxl_version_number 2016/4
_olex2_submission_special_instructions 'No special instructions were received'

loop_
_space_group_symop_operation_xyz
'x, y, z'
'-x, y+1/2, -z+1/2'
'-x, -y, -z'
'x, -y-1/2, z-1/2'

loop_
_atom_site_label
_atom_site_type_symbol
_atom_site_fract_x
_atom_site_fract_y
_atom_site_fract_z
_atom_site_U_iso_or_equiv
_atom_site_adp_type
_atom_site_occupancy
_atom_site_site_symmetry_order
_atom_site_calc_flag
_atom_site_refinement_flags_posn
Br2 Br 0.10958(6) 0.34447(5) 0.24930(3) 0.0613(2) Uani 1 1 d .
Br1 Br 0.50244(5) 0.32260(6) 0.42138(4) 0.0633(2) Uani 1 1 d .
Co1 Co 0.27907(6) 0.37517(6) 0.38054(4) 0.0435(2) Uani 1 1 d .
N1 N 0.2112(4) 0.4479(4) 0.4766(2) 0.0455(9) Uani 1 1 d .
N3 N 0.3175(4) 0.5666(4) 0.3665(3) 0.0466(9) Uani 1 1 d .
H3 H 0.394202 0.578522 0.413822 0.056 Uiso 1 1 calc R
C6 C 0.1862(5) 0.3828(5) 0.5402(3) 0.0501(12) Uani 1 1 d .
C2 C 0.1954(4) 0.5650(5) 0.4760(3) 0.0480(11) Uani 1 1 d .
N2 N 0.2302(7) 0.2168(5) 0.4565(3) 0.0825(18) Uani 1 1 d .
H2 H 0.140087 0.224845 0.426753 0.099 Uiso 1 1 calc R
C5 C 0.1445(6) 0.4334(6) 0.6076(3) 0.0657(16) Uani 1 1 d .
H5 H 0.128888 0.387598 0.652386 0.079 Uiso 1 1 calc R
C1 C 0.2214(5) 0.6283(5) 0.4002(4) 0.0567(13) Uani 1 1 d .
H1A H 0.143591 0.634896 0.354341 0.068 Uiso 1 1 calc R
H1B H 0.251077 0.706843 0.418008 0.068 Uiso 1 1 calc R
C3 C 0.1511(5) 0.6196(6) 0.5403(4) 0.0613(15) Uani 1 1 d .
H3A H 0.137842 0.700076 0.538932 0.074 Uiso 1 1 calc R
C12 C 0.3528(6) 0.6288(5) 0.2900(4) 0.0604(14) Uani 1 1 d .
C4 C 0.1269(5) 0.5522(6) 0.6069(4) 0.0677(17) Uani 1 1 d .
H4 H 0.098420 0.587584 0.651460 0.081 Uiso 1 1 calc R
C7 C 0.2061(7) 0.2533(6) 0.5357(4) 0.0697(17) Uani 1 1 d .
H7A H 0.277026 0.230500 0.583449 0.084 Uiso 1 1 calc R
H7B H 0.131169 0.213141 0.543427 0.084 Uiso 1 1 calc R
C8 C 0.2253(6) 0.0908(5) 0.4368(4) 0.0638(15) Uani 1 1 d .
C13 C 0.2372(9) 0.6451(8) 0.2170(5) 0.101(3) Uani 1 1 d .
H13A H 0.195470 0.571010 0.202393 0.152 Uiso 1 1 calc GR
H13B H 0.261027 0.675854 0.166945 0.152 Uiso 1 1 calc GR
H13C H 0.180469 0.698751 0.234720 0.152 Uiso 1 1 calc GR
C14 C 0.4429(8) 0.5476(8) 0.2599(5) 0.109(3) Uani 1 1 d .
H14A H 0.526766 0.556400 0.297207 0.164 Uiso 1 1 calc GR
H14B H 0.443761 0.566599 0.200877 0.164 Uiso 1 1 calc GR
H14C H 0.415266 0.468078 0.262338 0.164 Uiso 1 1 calc GR
C15 C 0.4100(12) 0.7466(8) 0.3175(5) 0.126(4) Uani 1 1 d .
H15A H 0.344646 0.799747 0.324008 0.189 Uiso 1 1 calc GR
H15B H 0.449369 0.775985 0.273804 0.189 Uiso 1 1 calc GR
H15C H 0.472532 0.739495 0.372148 0.189 Uiso 1 1 calc GR
C11 C 0.2578(16) 0.0676(10) 0.3536(8) 0.184(4) Uani 1 1 d .
H11A H 0.182266 0.071179 0.306660 0.276 Uiso 1 1 calc GR
H11B H 0.295029 -0.008790 0.355331 0.276 Uiso 1 1 calc GR
H11C H 0.317208 0.125441 0.344537 0.276 Uiso 1 1 calc GR
C10 C 0.3398(17) 0.0406(10) 0.5047(9) 0.184(4) Uani 1 1 d .
H10A H 0.416502 0.060191 0.488443 0.276 Uiso 1 1 calc GR
H10B H 0.331945 -0.042965 0.507072 0.276 Uiso 1 1 calc GR
H10C H 0.342398 0.073357 0.561081 0.276 Uiso 1 1 calc GR
C9 C 0.1359(17) 0.0131(10) 0.4653(9) 0.184(4) Uani 1 1 d .
H9A H 0.134126 0.032487 0.524036 0.276 Uiso 1 1 calc GR
H9B H 0.162507 -0.066739 0.463084 0.276 Uiso 1 1 calc GR
H9C H 0.052568 0.022816 0.427281 0.276 Uiso 1 1 calc GR

loop_
_atom_site_aniso_label
_atom_site_aniso_U_11
_atom_site_aniso_U_22
_atom_site_aniso_U_33
_atom_site_aniso_U_23
_atom_site_aniso_U_13
_atom_site_aniso_U_12
Br2 0.0740(4) 0.0637(4) 0.0402(3) -0.0015(2) 0.0030(2) 0.0043(3)
Br1 0.0483(3) 0.0785(5) 0.0652(4) 0.0022(3) 0.0181(3) 0.0085(3)
Co1 0.0461(4) 0.0536(4) 0.0339(3) -0.0026(3) 0.0156(3) 0.0042(3)
N1 0.043(2) 0.059(3) 0.038(2) -0.0047(17) 0.0170(17) 0.0012(19)
N3 0.057(2) 0.049(2) 0.038(2) 0.0018(17) 0.0187(18) 0.0003(19)
C6 0.047(3) 0.070(4) 0.037(2) -0.003(2) 0.017(2) -0.007(2)
C2 0.041(2) 0.059(3) 0.045(3) -0.012(2) 0.012(2) 0.002(2)
N2 0.144(5) 0.057(3) 0.067(3) 0.010(2) 0.063(4) 0.009(3)
C5 0.068(3) 0.097(5) 0.042(3) -0.012(3) 0.031(3) -0.013(3)
C1 0.060(3) 0.054(3) 0.057(3) -0.002(2) 0.018(3) 0.009(3)
C3 0.057(3) 0.072(4) 0.057(3) -0.026(3) 0.018(3) 0.002(3)
C12 0.084(4) 0.056(3) 0.048(3) 0.003(2) 0.028(3) -0.011(3)
C4 0.056(3) 0.101(5) 0.052(3) -0.029(3) 0.025(3) -0.004(3)
C7 0.096(5) 0.072(4) 0.052(3) 0.002(3) 0.038(3) -0.006(3)
C8 0.078(4) 0.052(3) 0.055(3) 0.009(3) 0.006(3) -0.011(3)
C13 0.120(7) 0.121(7) 0.060(4) 0.036(4) 0.018(4) 0.009(5)
C14 0.136(7) 0.124(7) 0.102(6) 0.046(5) 0.093(6) 0.033(5)
C15 0.218(11) 0.092(6) 0.083(5) -0.009(4) 0.066(6) -0.074(7)
C11 0.329(11) 0.098(4) 0.152(6) -0.020(4) 0.112(8) 0.003(6)
C10 0.329(11) 0.098(4) 0.152(6) -0.020(4) 0.112(8) 0.003(6)
C9 0.329(11) 0.098(4) 0.152(6) -0.020(4) 0.112(8) 0.003(6)

loop_
_atom_type_symbol
_atom_type_description
_atom_type_scat_dispersion_real
_atom_type_scat_dispersion_imag
_atom_type_scat_source
C C 0.0033 0.0016 'International Tables Vol C Tables 4.2.6.8 and 6.1.1.4'
H H 0.0000 0.0000 'International Tables Vol C Tables 4.2.6.8 and 6.1.1.4'
Br Br -0.2901 2.4595 'International Tables Vol C Tables 4.2.6.8 and 6.1.1.4'
Co Co 0.3494 0.9721 'International Tables Vol C Tables 4.2.6.8 and 6.1.1.4'
N N 0.0061 0.0033 'International Tables Vol C Tables 4.2.6.8 and 6.1.1.4'

loop_
_geom_angle_atom_site_label_1
_geom_angle_atom_site_label_2
_geom_angle_atom_site_label_3
_geom_angle
Br1 Co1 Br2 133.28(3)
N1 Co1 Br2 110.96(11)
N1 Co1 Br1 115.53(11)
N1 Co1 N3 77.72(15)
N1 Co1 N2 75.87(17)
N3 Co1 Br2 100.16(11)
N3 Co1 Br1 93.89(11)
N3 Co1 N2 152.56(16)
N2 Co1 Br2 96.12(17)
N2 Co1 Br1 90.81(18)
C6 N1 Co1 121.2(3)
C6 N1 C2 120.6(4)
C2 N1 Co1 118.1(3)
Co1 N3 H3 101.8
C1 N3 Co1 105.3(3)
C1 N3 H3 101.8
C1 N3 C12 114.0(4)
C12 N3 Co1 128.2(3)
C12 N3 H3 101.8
N1 C6 C5 121.1(5)
N1 C6 C7 117.1(4)
C5 C6 C7 121.8(5)
N1 C2 C1 116.0(4)
N1 C2 C3 120.7(5)
C3 C2 C1 123.2(5)
Co1 N2 H2 90.6
C7 N2 Co1 110.5(4)
C7 N2 H2 90.6
C7 N2 C8 118.2(5)
C8 N2 Co1 131.2(3)
C8 N2 H2 90.6
C6 C5 H5 120.7
C4 C5 C6 118.7(5)
C4 C5 H5 120.7
N3 C1 C2 110.9(4)
N3 C1 H1A 109.5
N3 C1 H1B 109.5
C2 C1 H1A 109.5
C2 C1 H1B 109.5
H1A C1 H1B 108.1
C2 C3 H3A 120.7
C2 C3 C4 118.6(6)
C4 C3 H3A 120.7
C13 C12 N3 109.8(5)
C13 C12 C14 108.7(6)
C13 C12 C15 108.7(7)
C14 C12 N3 106.0(5)
C15 C12 N3 110.9(5)
C15 C12 C14 112.8(7)
C5 C4 C3 120.3(5)
C5 C4 H4 119.9
C3 C4 H4 119.9
C6 C7 H7A 108.9
C6 C7 H7B 108.9
N2 C7 C6 113.3(5)
N2 C7 H7A 108.9
N2 C7 H7B 108.9
H7A C7 H7B 107.7
N2 C8 C10 103.7(6)
C11 C8 N2 111.2(6)
C11 C8 C10 102.9(9)
C9 C8 N2 121.2(7)
C9 C8 C11 119.5(8)
C9 C8 C10 92.5(9)
C12 C13 H13A 109.5
C12 C13 H13B 109.5
C12 C13 H13C 109.5
H13A C13 H13B 109.5
H13A C13 H13C 109.5
H13B C13 H13C 109.5
C12 C14 H14A 109.5
C12 C14 H14B 109.5
C12 C14 H14C 109.5
H14A C14 H14B 109.5
H14A C14 H14C 109.5
H14B C14 H14C 109.5
C12 C15 H15A 109.5
C12 C15 H15B 109.5
C12 C15 H15C 109.5
H15A C15 H15B 109.5
H15A C15 H15C 109.5
H15B C15 H15C 109.5
C8 C11 H11A 109.5
C8 C11 H11B 109.5
C8 C11 H11C 109.5
H11A C11 H11B 109.5
H11A C11 H11C 109.5
H11B C11 H11C 109.5
C8 C10 H10A 109.5
C8 C10 H10B 109.5
C8 C10 H10C 109.5
H10A C10 H10B 109.5
H10A C10 H10C 109.5
H10B C10 H10C 109.5
C8 C9 H9A 109.5
C8 C9 H9B 109.5
C8 C9 H9C 109.5
H9A C9 H9B 109.5
H9A C9 H9C 109.5
H9B C9 H9C 109.5

loop_
_geom_bond_atom_site_label_1
_geom_bond_atom_site_label_2
_geom_bond_distance
Br2 Co1 2.4305(8)
Br1 Co1 2.4287(8)
Co1 N1 2.027(4)
Co1 N3 2.247(4)
Co1 N2 2.305(5)
N1 C6 1.332(6)
N1 C2 1.348(7)
N3 H3 0.9800
N3 C1 1.469(6)
N3 C12 1.532(6)
C6 C5 1.385(7)
C6 C7 1.499(8)
C2 C1 1.487(8)
C2 C3 1.379(7)
N2 H2 0.9800
N2 C7 1.405(7)
N2 C8 1.471(8)
C5 H5 0.9300
C5 C4 1.370(9)
C1 H1A 0.9700
C1 H1B 0.9700
C3 H3A 0.9300
C3 C4 1.382(9)
C12 C13 1.490(10)
C12 C14 1.512(9)
C12 C15 1.499(9)
C4 H4 0.9300
C7 H7A 0.9700
C7 H7B 0.9700
C8 C11 1.469(12)
C8 C10 1.536(17)
C8 C9 1.468(14)
C13 H13A 0.9600
C13 H13B 0.9600
C13 H13C 0.9600
C14 H14A 0.9600
C14 H14B 0.9600
C14 H14C 0.9600
C15 H15A 0.9600
C15 H15B 0.9600
C15 H15C 0.9600
C11 H11A 0.9600
C11 H11B 0.9600
C11 H11C 0.9600
C10 H10A 0.9600
C10 H10B 0.9600
C10 H10C 0.9600
C9 H9A 0.9600
C9 H9B 0.9600
C9 H9C 0.9600

loop_
_geom_torsion_atom_site_label_1
_geom_torsion_atom_site_label_2
_geom_torsion_atom_site_label_3
_geom_torsion_atom_site_label_4
_geom_torsion
Co1 N1 C6 C5 177.5(4)
Co1 N1 C6 C7 -2.0(6)
Co1 N1 C2 C1 4.1(6)
Co1 N1 C2 C3 -179.2(4)
Co1 N3 C1 C2 36.4(5)
Co1 N3 C12 C13 78.0(6)
Co1 N3 C12 C14 -39.2(7)
Co1 N3 C12 C15 -161.9(6)
Co1 N2 C7 C6 14.3(7)
Co1 N2 C8 C11 -0.1(11)
Co1 N2 C8 C10 109.8(7)
Co1 N2 C8 C9 -148.6(9)
N1 C6 C5 C4 1.3(8)
N1 C6 C7 N2 -9.4(8)
N1 C2 C1 N3 -29.4(6)
N1 C2 C3 C4 1.9(8)
C6 N1 C2 C1 -177.7(5)
C6 N1 C2 C3 -1.0(7)
C6 C5 C4 C3 -0.4(9)
C2 N1 C6 C5 -0.6(7)
C2 N1 C6 C7 179.9(5)
C2 C3 C4 C5 -1.2(8)
C5 C6 C7 N2 171.1(6)
C1 N3 C12 C13 -58.0(7)
C1 N3 C12 C14 -175.1(6)
C1 N3 C12 C15 62.2(8)
C1 C2 C3 C4 178.4(5)
C3 C2 C1 N3 154.0(5)
C12 N3 C1 C2 -178.1(4)
C7 C6 C5 C4 -179.2(6)
C7 N2 C8 C11 -177.7(9)
C7 N2 C8 C10 -67.8(9)
C7 N2 C8 C9 33.8(12)
C8 N2 C7 C6 -167.6(5)
